data_7228134
loop_
_publ_author_name
'Mapp, Lucy K.'
'Coles, Simon'
'Aitipamula, Srinivasulu'

_publ_section_title
;
 Novel solid forms of lonidamine: crystal structures and physicochemical
 properties
;
_journal_name_full CrystEngComm
_journal_paper_doi 10.1039/C7CE00651A
_journal_year 2017
_chemical_formula_moiety 'C15 H9 Cl2 N2 O2, C3 H7 N6'
_chemical_formula_sum 'C18 H16 Cl2 N8 O2'
_chemical_formula_weight 447.29
_space_group_crystal_system triclinic
_space_group_IT_number 2
_space_group_name_Hall '-P 1'
_space_group_name_H-M_alt 'P -1'
_symmetry_space_group_name_Hall '-P 1'
_symmetry_space_group_name_H-M 'P -1'
_atom_sites_solution_hydrogens mixed
_atom_sites_solution_primary direct
_audit_creation_date 2016-09-12
_audit_creation_method
;
Olex2 1.2-alpha
(compiled 2016.09.09 svn.r3337 for OlexSys, GUI svn.r5227)
;
_audit_update_record
;
2017-02-09 deposited with the CCDC.
2017-04-27 downloaded from the CCDC.
;
_cell_angle_alpha 99.416(5)
_cell_angle_beta 100.168(5)
_cell_angle_gamma 94.778(5)
_cell_formula_units_Z 2
_cell_length_a 7.0752(4)
_cell_length_b 8.1750(4)
_cell_length_c 16.8057(10)
_cell_measurement_reflns_used 8211
_cell_measurement_temperature 100(2)
_cell_measurement_theta_max 32.6960
_cell_measurement_theta_min 3.2140
_cell_volume 937.56(9)
_computing_cell_refinement
;
CrysAlisPro, Agilent Technologies,
Version 1.171.37.35 (release 13-08-2014 CrysAlis171 .NET)
(compiled Aug 13 2014,18:06:01)
;
_computing_data_collection
;
CrysAlisPro, Agilent Technologies,
Version 1.171.37.35 (release 13-08-2014 CrysAlis171 .NET)
(compiled Aug 13 2014,18:06:01)
;
_computing_data_reduction
;
CrysAlisPro, Agilent Technologies,
Version 1.171.37.35 (release 13-08-2014 CrysAlis171 .NET)
(compiled Aug 13 2014,18:06:01)
;
_computing_molecular_graphics 'Olex2 (Dolomanov et al., 2009)'
_computing_publication_material 'Olex2 (Dolomanov et al., 2009)'
_computing_structure_refinement 'ShelXL (Sheldrick, 2015)'
_computing_structure_solution 'ShelXS (Sheldrick, 2008)'
_diffrn_ambient_environment air
_diffrn_ambient_temperature 100(2)
_diffrn_detector 'CCD plate'
_diffrn_detector_area_resol_mean 5.2945
_diffrn_detector_type AtlasS2
_diffrn_measured_fraction_theta_full 0.999
_diffrn_measured_fraction_theta_max 0.999
_diffrn_measurement_details
;
#__ type_ start__ end____ width___ exp.time_
  1 omega  -32.00   61.00   1.0000   20.0000
omega____ theta____ kappa____ phi______ frames
    -       21.3548  -90.0000   24.0000 93

#__ type_ start__ end____ width___ exp.time_
  2 omega  -31.00   17.00   1.0000   20.0000
omega____ theta____ kappa____ phi______ frames
    -      -21.8236  -90.0000   24.0000 48

#__ type_ start__ end____ width___ exp.time_
  3 omega  -62.00   12.00   1.0000   20.0000
omega____ theta____ kappa____ phi______ frames
    -      -21.8236   90.0000  139.0000 74

#__ type_ start__ end____ width___ exp.time_
  4 omega  -60.00   56.00   1.0000   20.0000
omega____ theta____ kappa____ phi______ frames
    -       21.3548  -77.0000  -90.0000 116

#__ type_ start__ end____ width___ exp.time_
  5 omega  -55.00   52.00   1.0000   20.0000
omega____ theta____ kappa____ phi______ frames
    -       21.3548  -57.0000  120.0000 107

#__ type_ start__ end____ width___ exp.time_
  6 omega  -13.00   96.00   1.0000   20.0000
omega____ theta____ kappa____ phi______ frames
    -       21.3548   77.0000    0.0000 109

#__ type_ start__ end____ width___ exp.time_
  7 omega  -10.00   97.00   1.0000   20.0000
omega____ theta____ kappa____ phi______ frames
    -       21.3548   57.0000 -120.0000 107
;
_diffrn_measurement_device 'four-circle diffractometer'
_diffrn_measurement_device_type 'SuperNova, Dual, Cu at zero, AtlasS2'
_diffrn_measurement_method '\w scans'
_diffrn_measurement_specimen_support 'MiTeGen MicroMesh'
_diffrn_orient_matrix_UB_11 -0.1022975000
_diffrn_orient_matrix_UB_12 -0.0122362000
_diffrn_orient_matrix_UB_13 -0.0058627000
_diffrn_orient_matrix_UB_21 -0.0042312000
_diffrn_orient_matrix_UB_22 -0.0484724000
_diffrn_orient_matrix_UB_23 -0.0394790000
_diffrn_orient_matrix_UB_31 0.0055844000
_diffrn_orient_matrix_UB_32 -0.0730777000
_diffrn_orient_matrix_UB_33 0.0175642000
_diffrn_radiation_monochromator mirror
_diffrn_radiation_probe x-ray
_diffrn_radiation_type MoK\a
_diffrn_radiation_wavelength 0.71073
_diffrn_reflns_av_R_equivalents 0.0320
_diffrn_reflns_av_unetI/netI 0.0305
_diffrn_reflns_Laue_measured_fraction_full 0.999
_diffrn_reflns_Laue_measured_fraction_max 0.999
_diffrn_reflns_limit_h_max 9
_diffrn_reflns_limit_h_min -9
_diffrn_reflns_limit_k_max 10
_diffrn_reflns_limit_k_min -10
_diffrn_reflns_limit_l_max 21
_diffrn_reflns_limit_l_min -21
_diffrn_reflns_number 13981
_diffrn_reflns_point_group_measured_fraction_full 0.999
_diffrn_reflns_point_group_measured_fraction_max 0.999
_diffrn_reflns_theta_full 25.242
_diffrn_reflns_theta_max 27.484
_diffrn_reflns_theta_min 2.542
_diffrn_source 'micro-focus sealed tube X-ray Source'
_diffrn_source_current 0.8
_diffrn_source_voltage 50.0
_exptl_absorpt_coefficient_mu 0.383
_exptl_absorpt_correction_T_max 0.989
_exptl_absorpt_correction_T_min 0.895
_exptl_absorpt_correction_type gaussian
_exptl_absorpt_process_details
;
CrysAlisPro, Agilent Technologies,
Version 1.171.37.35 (release 13-08-2014 CrysAlis171 .NET)
(compiled Aug 13 2014,18:06:01)
Numerical absorption correction based on gaussian integration over
            a multifaceted crystal model
Empirical absorption correction using spherical harmonics,
 implemented in SCALE3 ABSPACK scaling algorithm.
;
_exptl_crystal_colour colourless
_exptl_crystal_colour_primary colourless
_exptl_crystal_density_diffrn 1.584
_exptl_crystal_description needle
_exptl_crystal_F_000 460
_exptl_crystal_size_max 1.0
_exptl_crystal_size_mid 0.1208
_exptl_crystal_size_min 0.057
_refine_diff_density_max 0.399
_refine_diff_density_min -0.340
_refine_diff_density_rms 0.057
_refine_ls_extinction_method none
_refine_ls_goodness_of_fit_ref 1.041
_refine_ls_hydrogen_treatment mixed
_refine_ls_matrix_type full
_refine_ls_number_parameters 299
_refine_ls_number_reflns 4299
_refine_ls_number_restraints 0
_refine_ls_restrained_S_all 1.041
_refine_ls_R_factor_all 0.0406
_refine_ls_R_factor_gt 0.0360
_refine_ls_shift/su_max 0.000
_refine_ls_shift/su_mean 0.000
_refine_ls_structure_factor_coef Fsqd
_refine_ls_weighting_details 'w=1/[\s^2^(Fo^2^)+(0.0380P)^2^+0.7048P] where P=(Fo^2^+2Fc^2^)/3'
_refine_ls_weighting_scheme calc
_refine_ls_wR_factor_gt 0.0892
_refine_ls_wR_factor_ref 0.0921
_reflns_Friedel_coverage 0.000
_reflns_number_gt 3862
_reflns_number_total 4299
_reflns_threshold_expression 'I > 2\s(I)'
_cod_data_source_file c7ce00651a2.cif
_cod_data_source_block LON-MEL
_cod_original_cell_volume 937.57(9)
_cod_database_code 7228134
_chemical_oxdiff_formula 'C18 H16 N8 O2 Cl2'
_chemical_oxdiff_usercomment L3-03-B
_shelx_space_group_comment
;
The symmetry employed for this shelxl refinement is uniquely defined
by the following loop, which should always be used as a source of
symmetry information in preference to the above space-group names.
They are only intended as comments.
;
_reflns_odcompleteness_completeness 99.95
_reflns_odcompleteness_iscentric 1
_reflns_odcompleteness_theta 27.42
_olex2_refinement_description
;
1. Fixed Uiso
 At 1.2 times of:
  All C(H) groups, All C(H,H) groups
2.a Secondary CH2 refined with riding coordinates:
 C9(H9A,H9B)
2.b Aromatic/amide H refined with riding coordinates:
 C4(H4), C5(H5), C6(H6), C7(H7), C12(H12), C14(H14), C15(H15)
;
_shelx_shelxl_version_number 2014/7
_olex2_date_sample_data_collection 2015-07-13
_olex2_exptl_crystal_mounting_method 'MiTeGen micromesh'
_olex2_submission_original_sample_id L3-03-B
_olex2_submission_special_instructions 'No special instructions were received'

loop_
_space_group_symop_operation_xyz
'x, y, z'
'-x, -y, -z'

loop_
_atom_site_label
_atom_site_type_symbol
_atom_site_fract_x
_atom_site_fract_y
_atom_site_fract_z
_atom_site_U_iso_or_equiv
_atom_site_adp_type
_atom_site_occupancy
_atom_site_site_symmetry_order
_atom_site_calc_flag
_atom_site_refinement_flags_posn
Cl1 Cl 0.32270(5) 0.14092(5) 0.16571(3) 0.02026(11) Uani 1 1 d .
Cl2 Cl 0.70311(7) 0.34403(6) -0.05727(3) 0.02687(12) Uani 1 1 d .
O1 O 1.28997(16) 0.29447(13) 0.38339(7) 0.0167(2) Uani 1 1 d .
O2 O 1.46877(15) 0.08435(13) 0.39258(7) 0.0159(2) Uani 1 1 d .
N1 N 0.85758(18) -0.07155(16) 0.25598(8) 0.0133(3) Uani 1 1 d .
N2 N 0.97286(18) 0.06523(16) 0.30154(8) 0.0128(3) Uani 1 1 d .
C1 C 1.3134(2) 0.14193(18) 0.37016(9) 0.0119(3) Uani 1 1 d .
C2 C 1.1477(2) 0.01894(18) 0.32148(9) 0.0113(3) Uani 1 1 d .
C3 C 1.1497(2) -0.15295(18) 0.28671(9) 0.0122(3) Uani 1 1 d .
C4 C 1.2882(2) -0.26672(19) 0.28581(9) 0.0142(3) Uani 1 1 d .
H4 H 1.4179 -0.2340 0.3140 0.017 Uiso 1 1 calc R
C5 C 1.2308(2) -0.4267(2) 0.24300(10) 0.0175(3) Uani 1 1 d .
H5 H 1.3226 -0.5050 0.2418 0.021 Uiso 1 1 calc R
C6 C 1.0385(3) -0.4770(2) 0.20077(10) 0.0194(3) Uani 1 1 d .
H6 H 1.0042 -0.5886 0.1720 0.023 Uiso 1 1 calc R
C7 C 0.8995(2) -0.36909(19) 0.20006(10) 0.0173(3) Uani 1 1 d .
H7 H 0.7703 -0.4029 0.1714 0.021 Uiso 1 1 calc R
C8 C 0.9589(2) -0.20593(19) 0.24408(9) 0.0134(3) Uani 1 1 d .
C9 C 0.6653(2) -0.0508(2) 0.21512(10) 0.0145(3) Uani 1 1 d .
H9A H 0.5974 0.0093 0.2556 0.017 Uiso 1 1 calc R
H9B H 0.5913 -0.1620 0.1929 0.017 Uiso 1 1 calc R
C10 C 0.6714(2) 0.04577(19) 0.14554(9) 0.0136(3) Uani 1 1 d .
C11 C 0.5236(2) 0.1385(2) 0.11947(10) 0.0152(3) Uani 1 1 d .
C12 C 0.5290(2) 0.2307(2) 0.05732(10) 0.0179(3) Uani 1 1 d .
H12 H 0.4261 0.2929 0.0407 0.021 Uiso 1 1 calc R
C13 C 0.6892(2) 0.2292(2) 0.02039(10) 0.0179(3) Uani 1 1 d .
C14 C 0.8387(2) 0.1382(2) 0.04368(10) 0.0180(3) Uani 1 1 d .
H14 H 0.9474 0.1382 0.0176 0.022 Uiso 1 1 calc R
C15 C 0.8283(2) 0.0468(2) 0.10566(10) 0.0160(3) Uani 1 1 d .
H15 H 0.9306 -0.0167 0.1214 0.019 Uiso 1 1 calc R
N21 N 1.02453(19) 0.50218(16) 0.39938(8) 0.0120(3) Uani 1 1 d .
H21 H 1.083(3) 0.423(3) 0.3866(15) 0.038(7) Uiso 1 1 d .
N22 N 0.73187(18) 0.62120(16) 0.39494(8) 0.0134(3) Uani 1 1 d .
N23 N 1.03545(18) 0.77765(15) 0.46834(8) 0.0118(3) Uani 1 1 d .
N24 N 0.7350(2) 0.34795(17) 0.33553(9) 0.0166(3) Uani 1 1 d .
H24A H 0.798(3) 0.269(3) 0.3307(13) 0.026(6) Uiso 1 1 d .
H24B H 0.611(3) 0.337(2) 0.3332(12) 0.019(5) Uiso 1 1 d .
N25 N 0.7550(2) 0.89713(17) 0.45313(9) 0.0146(3) Uani 1 1 d .
H25A H 0.820(3) 0.987(3) 0.4770(13) 0.023(5) Uiso 1 1 d .
H25B H 0.637(3) 0.892(2) 0.4321(12) 0.017(5) Uiso 1 1 d .
N26 N 1.31297(19) 0.64931(18) 0.47106(9) 0.0142(3) Uani 1 1 d .
H26A H 1.362(3) 0.572(3) 0.4538(13) 0.022(5) Uiso 1 1 d .
H26B H 1.374(3) 0.729(3) 0.5064(14) 0.023(5) Uiso 1 1 d .
C21 C 0.8283(2) 0.49282(18) 0.37709(9) 0.0126(3) Uani 1 1 d .
C22 C 0.8421(2) 0.76218(18) 0.43836(9) 0.0118(3) Uani 1 1 d .
C23 C 1.1242(2) 0.64565(18) 0.44680(9) 0.0111(3) Uani 1 1 d .

loop_
_atom_site_aniso_label
_atom_site_aniso_U_11
_atom_site_aniso_U_22
_atom_site_aniso_U_33
_atom_site_aniso_U_23
_atom_site_aniso_U_13
_atom_site_aniso_U_12
Cl1 0.01289(18) 0.0250(2) 0.0247(2) 0.00519(16) 0.00610(15) 0.00597(15)
Cl2 0.0315(2) 0.0294(2) 0.0209(2) 0.01233(18) 0.00286(17) 0.00012(18)
O1 0.0143(5) 0.0094(5) 0.0239(6) 0.0008(4) -0.0017(5) 0.0020(4)
O2 0.0116(5) 0.0135(5) 0.0214(6) 0.0015(4) 0.0003(4) 0.0039(4)
N1 0.0125(6) 0.0115(6) 0.0140(6) 0.0007(5) -0.0005(5) -0.0001(5)
N2 0.0124(6) 0.0120(6) 0.0123(6) 0.0010(5) 0.0002(5) -0.0009(5)
C1 0.0123(7) 0.0121(7) 0.0114(7) 0.0023(5) 0.0026(5) 0.0015(6)
C2 0.0127(7) 0.0114(7) 0.0104(7) 0.0026(5) 0.0028(5) 0.0018(5)
C3 0.0152(7) 0.0110(7) 0.0109(7) 0.0036(5) 0.0027(6) 0.0009(6)
C4 0.0166(7) 0.0139(7) 0.0131(7) 0.0045(6) 0.0032(6) 0.0023(6)
C5 0.0244(8) 0.0136(7) 0.0163(8) 0.0039(6) 0.0055(6) 0.0063(6)
C6 0.0291(9) 0.0110(7) 0.0169(8) 0.0004(6) 0.0043(7) -0.0002(6)
C7 0.0201(8) 0.0140(7) 0.0154(8) 0.0007(6) 0.0004(6) -0.0020(6)
C8 0.0162(7) 0.0126(7) 0.0119(7) 0.0039(6) 0.0029(6) 0.0011(6)
C9 0.0101(7) 0.0167(7) 0.0149(8) 0.0016(6) 0.0001(6) -0.0008(6)
C10 0.0123(7) 0.0133(7) 0.0127(7) -0.0017(6) 0.0000(6) -0.0006(6)
C11 0.0113(7) 0.0158(7) 0.0163(8) -0.0014(6) 0.0022(6) -0.0004(6)
C12 0.0164(8) 0.0171(8) 0.0178(8) 0.0017(6) -0.0016(6) 0.0024(6)
C13 0.0216(8) 0.0172(8) 0.0127(8) 0.0030(6) -0.0004(6) -0.0025(6)
C14 0.0152(7) 0.0222(8) 0.0152(8) 0.0005(6) 0.0035(6) -0.0006(6)
C15 0.0126(7) 0.0174(7) 0.0166(8) 0.0005(6) 0.0008(6) 0.0015(6)
N21 0.0129(6) 0.0090(6) 0.0137(7) 0.0009(5) 0.0018(5) 0.0029(5)
N22 0.0117(6) 0.0111(6) 0.0166(7) 0.0013(5) 0.0018(5) 0.0015(5)
N23 0.0114(6) 0.0098(6) 0.0142(6) 0.0021(5) 0.0019(5) 0.0030(5)
N24 0.0153(7) 0.0109(6) 0.0219(8) -0.0005(5) 0.0019(5) 0.0015(5)
N25 0.0109(6) 0.0102(6) 0.0210(7) 0.0006(5) 0.0006(5) 0.0025(5)
N26 0.0132(6) 0.0115(6) 0.0165(7) -0.0004(5) 0.0001(5) 0.0042(5)
C21 0.0144(7) 0.0120(7) 0.0115(7) 0.0033(6) 0.0022(6) 0.0013(6)
C22 0.0135(7) 0.0117(7) 0.0111(7) 0.0039(5) 0.0033(5) 0.0018(6)
C23 0.0143(7) 0.0107(7) 0.0091(7) 0.0036(5) 0.0018(5) 0.0023(5)

loop_
_atom_type_symbol
_atom_type_description
_atom_type_scat_dispersion_real
_atom_type_scat_dispersion_imag
_atom_type_scat_source
C C 0.0033 0.0016 'International Tables Vol C Tables 4.2.6.8 and 6.1.1.4'
H H 0.0000 0.0000 'International Tables Vol C Tables 4.2.6.8 and 6.1.1.4'
N N 0.0061 0.0033 'International Tables Vol C Tables 4.2.6.8 and 6.1.1.4'
O O 0.0106 0.0060 'International Tables Vol C Tables 4.2.6.8 and 6.1.1.4'
Cl Cl 0.1484 0.1585 'International Tables Vol C Tables 4.2.6.8 and 6.1.1.4'

loop_
_exptl_crystal_face_index_h
_exptl_crystal_face_index_k
_exptl_crystal_face_index_l
_exptl_crystal_face_perp_dist
_exptl_oxdiff_crystal_face_indexfrac_h
_exptl_oxdiff_crystal_face_indexfrac_k
_exptl_oxdiff_crystal_face_indexfrac_l
_exptl_oxdiff_crystal_face_x
_exptl_oxdiff_crystal_face_y
_exptl_oxdiff_crystal_face_z
3 0 -23 0.0749 3.0089 0.0642 -22.9140 -0.1743 0.8888 -0.3904
-9 -1 -2 0.0361 -8.9335 -1.0976 -2.0816 0.9395 0.1732 -0.0062
9 1 2 0.0209 8.9335 1.0976 2.0816 -0.9395 -0.1732 0.0062
-2 11 -1 0.5232 -2.0894 10.9302 -0.8909 0.0852 -0.4858 -0.8261
2 -11 0 0.5393 2.0906 -10.9289 -0.1064 -0.0795 0.5251 0.8085
-3 0 23 0.0459 -3.0089 -0.0642 22.9140 0.1743 -0.8888 0.3904

loop_
_geom_angle_atom_site_label_1
_geom_angle_atom_site_label_2
_geom_angle_atom_site_label_3
_geom_angle
N2 N1 C8 111.54(12)
N2 N1 C9 118.61(12)
C8 N1 C9 128.67(13)
C2 N2 N1 106.87(12)
O1 C1 C2 118.68(13)
O2 C1 O1 124.66(14)
O2 C1 C2 116.61(13)
N2 C2 C1 121.01(13)
N2 C2 C3 110.53(13)
C3 C2 C1 128.38(13)
C4 C3 C2 136.19(14)
C4 C3 C8 119.27(14)
C8 C3 C2 104.54(13)
C3 C4 H4 120.9
C5 C4 C3 118.21(14)
C5 C4 H4 120.9
C4 C5 H5 119.2
C4 C5 C6 121.51(15)
C6 C5 H5 119.2
C5 C6 H6 119.1
C7 C6 C5 121.88(15)
C7 C6 H6 119.1
C6 C7 H7 121.8
C6 C7 C8 116.36(15)
C8 C7 H7 121.8
N1 C8 C3 106.48(13)
N1 C8 C7 130.75(15)
C7 C8 C3 122.77(15)
N1 C9 H9A 109.3
N1 C9 H9B 109.3
N1 C9 C10 111.65(12)
H9A C9 H9B 108.0
C10 C9 H9A 109.3
C10 C9 H9B 109.3
C11 C10 C9 121.97(14)
C11 C10 C15 117.11(14)
C15 C10 C9 120.92(14)
C10 C11 Cl1 119.53(12)
C12 C11 Cl1 117.74(12)
C12 C11 C10 122.74(15)
C11 C12 H12 121.1
C13 C12 C11 117.87(15)
C13 C12 H12 121.1
C12 C13 Cl2 119.49(13)
C14 C13 Cl2 119.01(13)
C14 C13 C12 121.50(15)
C13 C14 H14 120.4
C13 C14 C15 119.17(15)
C15 C14 H14 120.4
C10 C15 H15 119.2
C14 C15 C10 121.61(15)
C14 C15 H15 119.2
C21 N21 H21 121.7(17)
C21 N21 C23 118.99(13)
C23 N21 H21 119.2(17)
C21 N22 C22 115.02(13)
C23 N23 C22 115.83(13)
H24A N24 H24B 123(2)
C21 N24 H24A 117.1(15)
C21 N24 H24B 115.4(13)
H25A N25 H25B 122(2)
C22 N25 H25A 119.6(14)
C22 N25 H25B 117.6(14)
H26A N26 H26B 123(2)
C23 N26 H26A 117.5(16)
C23 N26 H26B 119.6(15)
N22 C21 N21 122.47(14)
N22 C21 N24 120.22(14)
N24 C21 N21 117.31(14)
N22 C22 N23 126.00(14)
N25 C22 N22 117.53(14)
N25 C22 N23 116.47(14)
N23 C23 N21 121.36(14)
N26 C23 N21 118.05(14)
N26 C23 N23 120.59(14)

loop_
_geom_bond_atom_site_label_1
_geom_bond_atom_site_label_2
_geom_bond_distance
Cl1 C11 1.7360(16)
Cl2 C13 1.7391(16)
O1 C1 1.2604(18)
O2 C1 1.2529(18)
N1 N2 1.3599(17)
N1 C8 1.368(2)
N1 C9 1.4487(19)
N2 C2 1.3261(19)
C1 C2 1.500(2)
C2 C3 1.433(2)
C3 C4 1.406(2)
C3 C8 1.408(2)
C4 H4 0.9500
C4 C5 1.376(2)
C5 H5 0.9500
C5 C6 1.412(2)
C6 H6 0.9500
C6 C7 1.374(2)
C7 H7 0.9500
C7 C8 1.406(2)
C9 H9A 0.9900
C9 H9B 0.9900
C9 C10 1.519(2)
C10 C11 1.393(2)
C10 C15 1.394(2)
C11 C12 1.389(2)
C12 H12 0.9500
C12 C13 1.385(2)
C13 C14 1.381(2)
C14 H14 0.9500
C14 C15 1.386(2)
C15 H15 0.9500
N21 H21 0.82(3)
N21 C21 1.365(2)
N21 C23 1.3661(19)
N22 C21 1.321(2)
N22 C22 1.3576(19)
N23 C22 1.3596(19)
N23 C23 1.3250(19)
N24 H24A 0.82(2)
N24 H24B 0.87(2)
N24 C21 1.328(2)
N25 H25A 0.83(2)
N25 H25B 0.84(2)
N25 C22 1.317(2)
N26 H26A 0.78(2)
N26 H26B 0.83(2)
N26 C23 1.322(2)

loop_
_geom_hbond_atom_site_label_D
_geom_hbond_atom_site_label_H
_geom_hbond_atom_site_label_A
_geom_hbond_distance_DH
_geom_hbond_distance_HA
_geom_hbond_distance_DA
_geom_hbond_angle_DHA
_geom_hbond_site_symmetry_A
N21 H21 O1 0.82(3) 1.87(3) 2.6539(17) 159(2) .
N24 H24A N2 0.82(2) 2.20(2) 3.009(2) 172(2) .
N24 H24B O1 0.87(2) 2.58(2) 3.3959(19) 158.2(17) 1_455
N25 H25A N23 0.83(2) 2.09(2) 2.9176(19) 175(2) 2_776
N25 H25B O2 0.84(2) 2.17(2) 2.7890(17) 130.1(17) 1_465
N26 H26A O1 0.78(2) 2.35(2) 3.0083(18) 142(2) .
N26 H26B O2 0.83(2) 2.16(2) 2.9892(19) 174(2) 2_866

loop_
_geom_torsion_atom_site_label_1
_geom_torsion_atom_site_label_2
_geom_torsion_atom_site_label_3
_geom_torsion_atom_site_label_4
_geom_torsion
Cl1 C11 C12 C13 179.90(12)
Cl2 C13 C14 C15 179.88(12)
O1 C1 C2 N2 -8.5(2)
O1 C1 C2 C3 167.87(15)
O2 C1 C2 N2 173.72(14)
O2 C1 C2 C3 -9.9(2)
N1 N2 C2 C1 178.20(13)
N1 N2 C2 C3 1.21(16)
N1 C9 C10 C11 -153.59(14)
N1 C9 C10 C15 25.5(2)
N2 N1 C8 C3 1.75(17)
N2 N1 C8 C7 -178.59(15)
N2 N1 C9 C10 68.86(17)
N2 C2 C3 C4 179.11(16)
N2 C2 C3 C8 -0.18(17)
C1 C2 C3 C4 2.4(3)
C1 C2 C3 C8 -176.88(14)
C2 C3 C4 C5 -179.32(17)
C2 C3 C8 N1 -0.93(16)
C2 C3 C8 C7 179.38(14)
C3 C4 C5 C6 0.0(2)
C4 C3 C8 N1 179.64(13)
C4 C3 C8 C7 -0.1(2)
C4 C5 C6 C7 0.2(3)
C5 C6 C7 C8 -0.3(2)
C6 C7 C8 N1 -179.33(15)
C6 C7 C8 C3 0.3(2)
C8 N1 N2 C2 -1.87(16)
C8 N1 C9 C10 -97.67(17)
C8 C3 C4 C5 -0.1(2)
C9 N1 N2 C2 -170.59(13)
C9 N1 C8 C3 169.05(14)
C9 N1 C8 C7 -11.3(3)
C9 C10 C11 Cl1 -1.5(2)
C9 C10 C11 C12 178.41(14)
C9 C10 C15 C14 -178.10(14)
C10 C11 C12 C13 -0.1(2)
C11 C10 C15 C14 1.1(2)
C11 C12 C13 Cl2 -179.57(12)
C11 C12 C13 C14 0.6(2)
C12 C13 C14 C15 -0.3(2)
C13 C14 C15 C10 -0.6(2)
C15 C10 C11 Cl1 179.31(12)
C15 C10 C11 C12 -0.7(2)
C21 N21 C23 N23 -3.0(2)
C21 N21 C23 N26 176.76(13)
C21 N22 C22 N23 -4.4(2)
C21 N22 C22 N25 175.62(14)
C22 N22 C21 N21 -1.1(2)
C22 N22 C21 N24 179.31(14)
C22 N23 C23 N21 -1.9(2)
C22 N23 C23 N26 178.36(13)
C23 N21 C21 N22 4.7(2)
C23 N21 C21 N24 -175.76(13)
C23 N23 C22 N22 5.9(2)
C23 N23 C22 N25 -174.13(13)
